data_7239223
loop_
_publ_author_name
'Li, Jinying'
'Wei, Peifa'
'Wu, Xiujuan'
'Xue, Min'
'Yan, Xuzhou'
'Zhou, Qizhong'

_publ_section_title
;
 Taco complex-templated dynamic clipping to cryptand-based [2]rotaxane-
 and [2]catenane-type mechanically interlocked structures
;
_journal_issue 44
_journal_name_full 'RSC Advances'
_journal_page_first 21289
_journal_paper_doi 10.1039/c3ra43629b
_journal_volume 3
_journal_year 2013
_chemical_formula_moiety 'C37 H46 N3 O10, C36 H32 N4, 4(F6 P)'
_chemical_formula_sum 'C73 H78 F24 N7 O10 P4'
_chemical_formula_weight 1793.30
_space_group_IT_number 1
_space_group_name_Hall 'P 1'
_space_group_name_H-M_alt 'P 1'
_symmetry_cell_setting triclinic
_symmetry_space_group_name_Hall 'P 1'
_symmetry_space_group_name_H-M 'P 1'
_atom_sites_solution_hydrogens geom
_atom_sites_solution_primary direct
_atom_sites_solution_secondary difmap
_audit_creation_method SHELXL-97
_cell_angle_alpha 108.714(4)
_cell_angle_beta 107.270(4)
_cell_angle_gamma 96.152(3)
_cell_formula_units_Z 1
_cell_length_a 13.9994(6)
_cell_length_b 14.0662(6)
_cell_length_c 15.3078(7)
_cell_measurement_reflns_used 9013
_cell_measurement_temperature 140(2)
_cell_measurement_theta_max 67.4367
_cell_measurement_theta_min 3.1062
_cell_volume 2657.2(2)
_computing_cell_refinement 'CrysAlis PRO (Agilent Technologies, 2011)'
_computing_data_collection 'CrysAlis PRO'
_computing_data_reduction 'CrysAlis PRO'
_computing_molecular_graphics 'OLEX2 (Dolomanov et al., 2009)'
_computing_publication_material OLEX2
_computing_structure_refinement 'SHELXL-97 (Sheldrick, 2008)'
_computing_structure_solution 'SHELXS-97 (Sheldrick, 2008)'
_diffrn_ambient_temperature 140(2)
_diffrn_detector_area_resol_mean 10.3592
_diffrn_measured_fraction_theta_full 0.984
_diffrn_measured_fraction_theta_max 0.984
_diffrn_measurement_device_type 'Xcalibur, Atlas, Gemini ultra'
_diffrn_measurement_method '\w scans'
_diffrn_radiation_monochromator graphite
_diffrn_radiation_source 'fine-focus sealed tube'
_diffrn_radiation_type CuK\a
_diffrn_radiation_wavelength 1.54184
_diffrn_reflns_av_R_equivalents 0.0371
_diffrn_reflns_av_sigmaI/netI 0.0527
_diffrn_reflns_limit_h_max 16
_diffrn_reflns_limit_h_min -16
_diffrn_reflns_limit_k_max 12
_diffrn_reflns_limit_k_min -16
_diffrn_reflns_limit_l_max 18
_diffrn_reflns_limit_l_min -18
_diffrn_reflns_number 22420
_diffrn_reflns_theta_full 67.53
_diffrn_reflns_theta_max 67.53
_diffrn_reflns_theta_min 3.26
_exptl_absorpt_coefficient_mu 1.443
_exptl_absorpt_correction_T_max 0.6553
_exptl_absorpt_correction_T_min 0.5443
_exptl_absorpt_correction_type multi-scan
_exptl_absorpt_process_details
;
CrysAlis PRO (Agilent Technologies, 2011) 
;
_exptl_crystal_colour pale
_exptl_crystal_density_diffrn 1.121
_exptl_crystal_density_method 'not measured'
_exptl_crystal_description block
_exptl_crystal_F_000 921
_exptl_crystal_size_max 0.48
_exptl_crystal_size_mid 0.40
_exptl_crystal_size_min 0.32
_platon_squeeze_details
;
;
_refine_diff_density_max 0.366
_refine_diff_density_min -0.356
_refine_diff_density_rms 0.055
_refine_ls_abs_structure_details 'Flack H D (1983), Acta Cryst. A39, 876-881'
_refine_ls_abs_structure_Flack 0(10)
_refine_ls_extinction_method none
_refine_ls_goodness_of_fit_ref 1.061
_refine_ls_hydrogen_treatment mixed
_refine_ls_matrix_type full
_refine_ls_number_parameters 1063
_refine_ls_number_reflns 11854
_refine_ls_number_restraints 9
_refine_ls_restrained_S_all 1.062
_refine_ls_R_factor_all 0.0783
_refine_ls_R_factor_gt 0.0717
_refine_ls_shift/su_max 0.000
_refine_ls_shift/su_mean 0.000
_refine_ls_structure_factor_coef Fsqd
_refine_ls_weighting_details 'calc w=1/[\s^2^(Fo^2^)+(0.1338P)^2^+0.0000P] where P=(Fo^2^+2Fc^2^)/3'
_refine_ls_weighting_scheme calc
_refine_ls_wR_factor_gt 0.1983
_refine_ls_wR_factor_ref 0.2111
_reflns_number_gt 9728
_reflns_number_total 11854
_reflns_threshold_expression >2sigma(I)
_cod_data_source_file c3ra43629b.txt
_cod_data_source_block 130303_ljy_044
_cod_depositor_comments
;
The following automatic conversions were performed:

data item '_symmetry_cell_setting' value 'Triclinic' was changed to
'triclinic' in accordance with the
/home/saulius/struct/COD-crude-data/automatic-downloads/DataCite-retrospective/RSC/depositions/lib/dictionaries/cif_core.dic
dictionary named 'cif_core.dic' version 2.4.2 last updated on
2011-04-26.

Automatic conversion script
Id: cif_fix_values 6909 2019-04-08 15:41:33Z antanas 
;
_cod_original_cell_volume 2657.17(19)
_cod_database_code 7239223

loop_
_symmetry_equiv_pos_as_xyz
'x, y, z'

loop_
_atom_site_label
_atom_site_type_symbol
_atom_site_fract_x
_atom_site_fract_y
_atom_site_fract_z
_atom_site_U_iso_or_equiv
_atom_site_adp_type
_atom_site_occupancy
_atom_site_symmetry_multiplicity
_atom_site_calc_flag
_atom_site_refinement_flags
P1 P 0.67997(17) 0.61175(14) 0.72436(13) 0.0848(5) Uani 1 1 d .
P2 P 0.22353(11) 0.56030(12) 0.74858(10) 0.0648(3) Uani 1 1 d .
P3 P 0.20261(14) 0.97619(16) 0.26939(16) 0.0857(5) Uani 1 1 d .
P4 P 0.95920(14) 0.22173(15) -0.03272(11) 0.0798(5) Uani 1 1 d .
F1 F 0.7353(4) 0.5714(6) 0.8050(4) 0.1242(19) Uani 1 1 d .
F2 F 0.6115(8) 0.6533(6) 0.7850(6) 0.182(4) Uani 1 1 d .
F3 F 0.6247(13) 0.6475(11) 0.6410(8) 0.308(10) Uani 1 1 d .
F4 F 0.7420(4) 0.5558(5) 0.6567(3) 0.1126(16) Uani 1 1 d .
F5 F 0.6056(5) 0.5052(6) 0.6744(5) 0.138(2) Uani 1 1 d .
F6 F 0.7677(14) 0.7080(8) 0.7735(8) 0.301(10) Uani 1 1 d .
F7 F 0.3291(5) 0.5500(8) 0.7461(6) 0.174(4) Uani 1 1 d .
F8 F 0.1605(8) 0.4613(5) 0.6599(4) 0.172(4) Uani 1 1 d .
F9 F 0.1147(4) 0.5803(6) 0.7526(4) 0.126(2) Uani 1 1 d .
F10 F 0.2726(7) 0.6674(4) 0.8346(4) 0.154(3) Uani 1 1 d .
F11 F 0.2286(4) 0.5077(3) 0.8251(3) 0.0958(12) Uani 1 1 d .
F12 F 0.2175(4) 0.6196(4) 0.6722(3) 0.0965(12) Uani 1 1 d .
F13 F 0.2445(6) 0.9279(6) 0.3472(8) 0.175(4) Uani 1 1 d .
F14 F 0.0893(5) 0.9244(10) 0.2439(8) 0.207(5) Uani 1 1 d .
F15 F 0.1729(6) 1.0588(8) 0.3482(6) 0.180(4) Uani 1 1 d .
F16 F 0.1509(7) 1.0170(9) 0.1877(6) 0.173(3) Uani 1 1 d .
F17 F 0.3090(5) 1.0382(10) 0.3050(10) 0.234(5) Uani 1 1 d .
F18 F 0.2241(16) 0.8872(13) 0.1953(9) 0.324(12) Uani 1 1 d .
F19 F 0.9037(5) 0.2197(8) 0.0401(4) 0.172(4) Uani 1 1 d .
F20 F 0.8590(7) 0.2126(13) -0.1122(6) 0.233(6) Uani 1 1 d .
F21 F 0.9389(11) 0.1049(6) -0.0865(6) 0.221(5) Uani 1 1 d .
F22 F 1.0093(8) 0.2405(8) -0.1019(6) 0.182(4) Uani 1 1 d .
F23 F 1.0608(4) 0.2314(5) 0.0538(3) 0.1194(18) Uani 1 1 d .
F24 F 0.991(2) 0.3375(9) 0.0272(9) 0.350(13) Uani 1 1 d .
O1 O 0.8458(4) 0.3157(3) 0.5353(3) 0.0671(9) Uani 1 1 d .
O2 O 0.7764(6) 0.2276(5) 0.6575(4) 0.1101(19) Uani 1 1 d .
O3 O 0.5615(5) 0.1728(5) 0.5919(4) 0.1010(16) Uani 1 1 d .
O4 O 0.3998(4) 0.2656(5) 0.5371(4) 0.0965(15) Uani 1 1 d .
O5 O 0.3247(3) 0.3639(4) 0.4026(4) 0.0803(12) Uani 1 1 d .
O6 O 0.3873(4) 0.6893(3) 0.3743(4) 0.0881(13) Uani 1 1 d .
O7 O 0.5547(4) 0.8548(6) 0.4637(7) 0.142(3) Uani 1 1 d .
O8 O 0.7575(3) 0.9336(3) 0.5910(3) 0.0747(10) Uani 1 1 d .
O9 O 0.9212(3) 0.8303(3) 0.6411(3) 0.0639(9) Uani 1 1 d .
O10 O 0.9352(3) 0.6425(3) 0.5006(3) 0.0621(8) Uani 1 1 d .
N1 N 0.5538(3) 0.4085(3) 0.0416(3) 0.0509(8) Uani 1 1 d .
N2 N 0.3644(3) 0.3754(4) 0.0566(3) 0.0648(11) Uani 1 1 d .
N3 N 0.7134(3) 0.3591(4) 0.1569(3) 0.0569(9) Uani 1 1 d .
N4 N 1.1255(3) 0.6165(3) 0.3460(3) 0.0500(8) Uani 1 1 d .
N5 N 0.9852(3) 0.1262(3) 0.3443(3) 0.0522(9) Uani 1 1 d .
N6 N 0.5392(3) 0.2008(3) 0.3417(3) 0.0555(9) Uani 1 1 d .
N7 N 0.6844(3) 0.6970(3) 0.3569(3) 0.0461(8) Uani 1 1 d .
C1 C 0.4726(4) 0.4288(4) -0.0193(4) 0.0572(11) Uani 1 1 d .
C2 C 0.4817(6) 0.4635(7) -0.0937(5) 0.0838(19) Uani 1 1 d .
H2 H 0.4236 0.4760 -0.1360 0.101 Uiso 1 1 calc R
C3 C 0.5756(7) 0.4792(7) -0.1044(5) 0.090(2) Uani 1 1 d .
H3 H 0.5836 0.5059 -0.1521 0.109 Uiso 1 1 calc R
C4 C 0.6582(5) 0.4559(5) -0.0456(5) 0.0746(15) Uani 1 1 d .
H4 H 0.7228 0.4636 -0.0540 0.089 Uiso 1 1 calc R
C5 C 0.6445(4) 0.4200(4) 0.0285(3) 0.0545(10) Uani 1 1 d .
C6 C 0.7269(4) 0.3899(4) 0.0913(4) 0.0580(11) Uani 1 1 d .
H6 H 0.7916 0.3935 0.0828 0.070 Uiso 1 1 calc R
C7 C 0.7986(4) 0.3258(5) 0.2136(4) 0.0623(13) Uani 1 1 d .
H7A H 0.8591 0.3385 0.1946 0.075 Uiso 1 1 calc R
H7B H 0.7785 0.2510 0.1980 0.075 Uiso 1 1 calc R
C8 C 0.8267(3) 0.3833(4) 0.3230(3) 0.0490(10) Uani 1 1 d .
C9 C 0.8635(3) 0.4883(4) 0.3658(4) 0.0510(10) Uani 1 1 d .
H9 H 0.8653 0.5272 0.3255 0.061 Uiso 1 1 calc R
C10 C 0.8977(3) 0.5374(4) 0.4669(3) 0.0471(9) Uani 1 1 d .
C11 C 0.8917(4) 0.4837(3) 0.5286(4) 0.0495(9) Uani 1 1 d .
H11 H 0.9124 0.5179 0.5980 0.059 Uiso 1 1 calc R
C12 C 0.8536(4) 0.3771(4) 0.4828(3) 0.0515(10) Uani 1 1 d .
C13 C 0.8210(4) 0.3276(4) 0.3834(4) 0.0504(9) Uani 1 1 d .
H13 H 0.7943 0.2552 0.3548 0.060 Uiso 1 1 calc R
C14 C 0.8876(5) 0.3628(5) 0.6423(4) 0.0715(15) Uani 1 1 d .
H14A H 0.8498 0.4148 0.6665 0.086 Uiso 1 1 calc R
H14B H 0.9610 0.3970 0.6652 0.086 Uiso 1 1 calc R
C15 C 0.8759(7) 0.2779(6) 0.6794(5) 0.098(3) Uani 1 1 d .
H15A H 0.9127 0.2263 0.6522 0.117 Uiso 1 1 calc R
H15B H 0.9101 0.3066 0.7520 0.117 Uiso 1 1 calc R
C16 C 0.7237(7) 0.2871(6) 0.6967(10) 0.121(4) Uani 1 1 d .
H16A H 0.7048 0.3327 0.6599 0.145 Uiso 1 1 calc R
H16B H 0.7668 0.3311 0.7654 0.145 Uiso 1 1 calc R
C17 C 0.6231(11) 0.2247(6) 0.6964(7) 0.129(4) Uani 1 1 d .
H17A H 0.6391 0.1742 0.7280 0.155 Uiso 1 1 calc R
H17B H 0.5870 0.2715 0.7314 0.155 Uiso 1 1 calc R
C18 C 0.4533(12) 0.1254(8) 0.5684(11) 0.135(4) Uani 1 1 d .
H18A H 0.4253 0.0792 0.4981 0.162 Uiso 1 1 calc R
H18B H 0.4517 0.0819 0.6077 0.162 Uiso 1 1 calc R
C19 C 0.3875(9) 0.1921(9) 0.5845(9) 0.113(3) Uani 1 1 d .
H19A H 0.4047 0.2291 0.6561 0.136 Uiso 1 1 calc R
H19B H 0.3155 0.1524 0.5563 0.136 Uiso 1 1 calc R
C20 C 0.3380(7) 0.3277(10) 0.5476(7) 0.115(3) Uani 1 1 d .
H20A H 0.3479 0.3605 0.6183 0.138 Uiso 1 1 calc R
H20B H 0.2661 0.2882 0.5123 0.138 Uiso 1 1 calc R
C21 C 0.3586(5) 0.4115(7) 0.5068(5) 0.0808(17) Uani 1 1 d .
H21A H 0.3210 0.4658 0.5260 0.097 Uiso 1 1 calc R
H21B H 0.4329 0.4437 0.5336 0.097 Uiso 1 1 calc R
C22 C 0.3274(4) 0.4215(5) 0.3490(5) 0.0637(12) Uani 1 1 d .
C23 C 0.3609(4) 0.5286(5) 0.3888(4) 0.0682(14) Uani 1 1 d .
H23 H 0.3867 0.5641 0.4582 0.082 Uiso 1 1 calc R
C24 C 0.3567(4) 0.5830(4) 0.3279(4) 0.0640(12) Uani 1 1 d .
C25 C 0.3250(4) 0.5299(4) 0.2240(4) 0.0614(12) Uani 1 1 d .
H25 H 0.3244 0.5671 0.1819 0.074 Uiso 1 1 calc R
C26 C 0.2954(4) 0.4247(5) 0.1857(4) 0.0624(12) Uani 1 1 d .
C27 C 0.2952(4) 0.3720(4) 0.2432(4) 0.0611(12) Uani 1 1 d .
H27 H 0.2733 0.2991 0.2140 0.073 Uiso 1 1 calc R
C28 C 0.2708(4) 0.3742(5) 0.0787(4) 0.0695(14) Uani 1 1 d .
H28A H 0.2325 0.3022 0.0557 0.083 Uiso 1 1 calc R
H28B H 0.2268 0.4108 0.0436 0.083 Uiso 1 1 calc R
C29 C 0.3786(4) 0.4204(5) -0.0021(4) 0.0638(12) Uani 1 1 d .
H29 H 0.3255 0.4479 -0.0337 0.077 Uiso 1 1 calc R
C30 C 0.4060(5) 0.7464(6) 0.3216(7) 0.087(2) Uani 1 1 d .
H30A H 0.3410 0.7460 0.2727 0.105 Uiso 1 1 calc R
H30B H 0.4516 0.7181 0.2862 0.105 Uiso 1 1 calc R
C31 C 0.4551(6) 0.8504(8) 0.3923(9) 0.110(3) Uani 1 1 d .
H31A H 0.4092 0.8764 0.4283 0.132 Uiso 1 1 calc R
H31B H 0.4657 0.8958 0.3566 0.132 Uiso 1 1 calc R
C32 C 0.5809(8) 0.9232(9) 0.5502(7) 0.107(2) Uani 1 1 d U
H32A H 0.5242 0.9151 0.5752 0.129 Uiso 1 1 calc R
H32B H 0.5883 0.9918 0.5450 0.129 Uiso 1 1 calc R
C33 C 0.6695(9) 0.9223(10) 0.6185(8) 0.134(3) Uani 1 1 d U
H33A H 0.6604 0.8566 0.6291 0.160 Uiso 1 1 calc R
H33B H 0.6816 0.9788 0.6819 0.160 Uiso 1 1 calc R
C34 C 0.8534(6) 0.9797(5) 0.6716(5) 0.087(2) Uani 1 1 d .
H34A H 0.8441 1.0368 0.7242 0.104 Uiso 1 1 calc R
H34B H 0.9045 1.0088 0.6486 0.104 Uiso 1 1 calc R
C35 C 0.8927(6) 0.9022(5) 0.7124(4) 0.0761(16) Uani 1 1 d .
H35 H 0.8976 0.9013 0.7754 0.091 Uiso 1 1 calc R
C36 C 0.9550(5) 0.7477(4) 0.6688(5) 0.0665(13) Uani 1 1 d .
H36A H 0.8958 0.6984 0.6638 0.080 Uiso 1 1 calc R
H36B H 1.0038 0.7751 0.7375 0.080 Uiso 1 1 calc R
C37 C 1.0055(4) 0.6960(4) 0.6008(4) 0.0646(13) Uani 1 1 d .
H37A H 1.0597 0.7479 0.6016 0.078 Uiso 1 1 calc R
H37B H 1.0391 0.6460 0.6245 0.078 Uiso 1 1 calc R
C38 C 1.1412(3) 0.6042(4) 0.4325(3) 0.0491(9) Uani 1 1 d .
H38 H 1.1651 0.6629 0.4921 0.059 Uiso 1 1 calc R
C39 C 1.1230(3) 0.5078(3) 0.4352(3) 0.0466(9) Uani 1 1 d .
H39 H 1.1324 0.5008 0.4967 0.056 Uiso 1 1 calc R
C40 C 1.0908(3) 0.4190(3) 0.3490(3) 0.0412(8) Uani 1 1 d .
C41 C 1.0804(3) 0.4360(4) 0.2603(3) 0.0530(11) Uani 1 1 d .
H41 H 1.0586 0.3788 0.1997 0.064 Uiso 1 1 calc R
C42 C 1.1016(4) 0.5339(4) 0.2611(4) 0.0523(10) Uani 1 1 d .
H42 H 1.0995 0.5439 0.2021 0.063 Uiso 1 1 calc R
C43 C 1.0633(3) 0.3188(3) 0.3505(3) 0.0461(9) Uani 1 1 d .
C44 C 1.0656(4) 0.3024(4) 0.4369(3) 0.0530(10) Uani 1 1 d .
H44 H 1.0941 0.3576 0.4991 0.064 Uiso 1 1 calc R
C45 C 1.0257(4) 0.2049(4) 0.4303(4) 0.0598(12) Uani 1 1 d .
H45 H 1.0273 0.1940 0.4888 0.072 Uiso 1 1 calc R
C46 C 0.9844(4) 0.1351(4) 0.2605(4) 0.0570(11) Uani 1 1 d .
H46 H 0.9570 0.0767 0.2006 0.068 Uiso 1 1 calc R
C47 C 1.0240(4) 0.2305(3) 0.2603(4) 0.0523(10) Uani 1 1 d .
H47 H 1.0249 0.2369 0.2006 0.063 Uiso 1 1 calc R
C48 C 0.9339(4) 0.0258(4) 0.3405(5) 0.0593(12) Uani 1 1 d .
H48A H 0.9735 0.0113 0.3983 0.071 Uiso 1 1 calc R
H48B H 0.9309 -0.0303 0.2801 0.071 Uiso 1 1 calc R
C49 C 0.8266(4) 0.0305(3) 0.3405(4) 0.0613(12) Uani 1 1 d .
C50 C 0.8054(4) 0.0646(4) 0.4247(4) 0.0563(11) Uani 1 1 d .
H50 H 0.8580 0.0772 0.4857 0.068 Uiso 1 1 calc R
C51 C 0.7094(4) 0.0820(4) 0.4251(4) 0.0581(11) Uani 1 1 d .
H51 H 0.6977 0.1062 0.4857 0.070 Uiso 1 1 calc R
C52 C 0.6321(4) 0.0642(4) 0.3387(4) 0.0581(11) Uani 1 1 d .
C53 C 0.6500(4) 0.0249(4) 0.2484(4) 0.0586(11) Uani 1 1 d .
H53 H 0.5968 0.0107 0.1874 0.070 Uiso 1 1 calc R
C54 C 0.7448(5) 0.0080(4) 0.2509(4) 0.0629(12) Uani 1 1 d .
H54 H 0.7562 -0.0197 0.1905 0.075 Uiso 1 1 calc R
C55 C 0.5310(4) 0.0933(4) 0.3380(5) 0.0644(13) Uani 1 1 d .
H55A H 0.4747 0.0461 0.2775 0.077 Uiso 1 1 calc R
H55B H 0.5158 0.0880 0.3957 0.077 Uiso 1 1 calc R
C56 C 0.5688(4) 0.2797(4) 0.4296(4) 0.0549(11) Uani 1 1 d .
H56 H 0.5747 0.2663 0.4877 0.066 Uiso 1 1 calc R
C57 C 0.5907(4) 0.3805(3) 0.4348(4) 0.0502(10) Uani 1 1 d .
H57 H 0.6139 0.4357 0.4970 0.060 Uiso 1 1 calc R
C58 C 0.5789(3) 0.4013(3) 0.3493(3) 0.0425(8) Uani 1 1 d .
C59 C 0.5417(4) 0.3170(4) 0.2587(4) 0.0519(10) Uani 1 1 d .
H59 H 0.5292 0.3277 0.1985 0.062 Uiso 1 1 calc R
C60 C 0.5237(4) 0.2190(4) 0.2587(4) 0.0595(11) Uani 1 1 d .
H60 H 0.4995 0.1622 0.1976 0.071 Uiso 1 1 calc R
C61 C 0.6095(3) 0.5072(3) 0.3537(3) 0.0430(8) Uani 1 1 d .
C62 C 0.6663(4) 0.5888(4) 0.4424(3) 0.0509(10) Uani 1 1 d .
H62 H 0.6780 0.5787 0.5028 0.061 Uiso 1 1 calc R
C63 C 0.7053(4) 0.6832(4) 0.4438(3) 0.0549(11) Uani 1 1 d .
H63 H 0.7460 0.7375 0.5041 0.066 Uiso 1 1 calc R
C64 C 0.6262(4) 0.6202(4) 0.2692(3) 0.0519(10) Uani 1 1 d .
H64 H 0.6132 0.6321 0.2095 0.062 Uiso 1 1 calc R
C65 C 0.5870(4) 0.5269(4) 0.2676(3) 0.0520(10) Uani 1 1 d .
H65 H 0.5437 0.4747 0.2069 0.062 Uiso 1 1 calc R
C66 C 0.7359(4) 0.7960(3) 0.3571(4) 0.0519(10) Uani 1 1 d .
H66A H 0.7438 0.8534 0.4186 0.062 Uiso 1 1 calc R
H66B H 0.6935 0.8108 0.3006 0.062 Uiso 1 1 calc R
C67 C 0.8396(3) 0.7866(3) 0.3497(3) 0.0465(9) Uani 1 1 d .
C68 C 0.9295(4) 0.8356(3) 0.4351(4) 0.0520(10) Uani 1 1 d .
H68 H 0.9256 0.8804 0.4947 0.062 Uiso 1 1 calc R
C69 C 1.0235(4) 0.8164(4) 0.4293(4) 0.0560(11) Uani 1 1 d .
H69 H 1.0841 0.8492 0.4856 0.067 Uiso 1 1 calc R
C70 C 1.0301(4) 0.7513(4) 0.3440(4) 0.0552(11) Uani 1 1 d .
C71 C 0.9445(4) 0.7076(5) 0.2610(4) 0.0620(12) Uani 1 1 d .
H71 H 0.9502 0.6642 0.2016 0.074 Uiso 1 1 calc R
C72 C 0.8498(4) 0.7257(4) 0.2623(4) 0.0579(11) Uani 1 1 d .
H72 H 0.7914 0.6965 0.2034 0.069 Uiso 1 1 calc R
C73 C 1.1331(4) 0.7230(4) 0.3440(4) 0.0575(11) Uani 1 1 d .
H73A H 1.1459 0.7243 0.2841 0.069 Uiso 1 1 calc R
H73B H 1.1901 0.7725 0.4025 0.069 Uiso 1 1 calc R

loop_
_atom_site_aniso_label
_atom_site_aniso_U_11
_atom_site_aniso_U_22
_atom_site_aniso_U_33
_atom_site_aniso_U_23
_atom_site_aniso_U_13
_atom_site_aniso_U_12
P1 0.1149(14) 0.0841(10) 0.0607(9) 0.0234(8) 0.0449(9) 0.0133(9)
P2 0.0637(8) 0.0770(8) 0.0431(6) 0.0176(5) 0.0072(5) 0.0210(6)
P3 0.0649(9) 0.0936(11) 0.0992(13) 0.0428(10) 0.0201(9) 0.0231(8)
P4 0.0859(11) 0.0963(11) 0.0427(7) 0.0166(7) 0.0161(7) 0.0105(8)
F1 0.101(3) 0.206(6) 0.075(3) 0.069(4) 0.027(2) 0.031(4)
F2 0.311(11) 0.208(7) 0.180(7) 0.126(6) 0.205(8) 0.161(8)
F3 0.58(2) 0.433(17) 0.237(10) 0.278(12) 0.325(14) 0.436(19)
F4 0.115(4) 0.164(5) 0.068(2) 0.047(3) 0.034(2) 0.050(3)
F5 0.119(4) 0.162(6) 0.100(4) 0.028(4) 0.025(3) 0.008(4)
F6 0.53(2) 0.144(6) 0.174(8) -0.011(6) 0.194(12) -0.143(10)
F7 0.130(5) 0.315(11) 0.186(7) 0.178(8) 0.083(5) 0.140(7)
F8 0.276(9) 0.102(4) 0.068(3) 0.016(3) 0.004(4) -0.036(5)
F9 0.116(4) 0.199(6) 0.122(4) 0.107(4) 0.058(3) 0.082(4)
F10 0.246(8) 0.095(3) 0.074(3) 0.011(2) 0.038(4) -0.031(4)
F11 0.126(3) 0.088(2) 0.075(2) 0.042(2) 0.019(2) 0.036(2)
F12 0.102(3) 0.117(3) 0.065(2) 0.040(2) 0.017(2) 0.018(2)
F13 0.155(6) 0.131(5) 0.241(10) 0.122(6) 0.015(6) 0.036(4)
F14 0.085(4) 0.305(13) 0.216(9) 0.137(10) 0.010(5) -0.015(5)
F15 0.117(5) 0.243(9) 0.162(6) 0.035(6) 0.043(4) 0.113(6)
F16 0.170(7) 0.250(10) 0.134(6) 0.111(7) 0.049(5) 0.073(6)
F17 0.075(4) 0.252(11) 0.335(14) 0.060(10) 0.085(6) -0.005(5)
F18 0.44(2) 0.297(17) 0.173(9) -0.002(10) 0.065(12) 0.251(18)
F19 0.117(4) 0.317(11) 0.075(3) 0.040(4) 0.055(3) 0.068(5)
F20 0.139(6) 0.419(19) 0.089(4) 0.075(7) -0.012(4) 0.071(8)
F21 0.399(16) 0.105(4) 0.103(5) -0.011(4) 0.091(7) -0.017(7)
F22 0.238(9) 0.221(8) 0.115(5) 0.079(5) 0.094(6) 0.013(7)
F23 0.096(3) 0.183(5) 0.067(2) 0.038(3) 0.023(2) 0.025(3)
F24 0.68(3) 0.123(7) 0.141(8) 0.016(6) 0.016(14) 0.113(13)
O1 0.101(3) 0.0571(19) 0.0428(18) 0.0208(14) 0.0221(17) 0.0170(18)
O2 0.158(6) 0.100(4) 0.071(3) 0.031(3) 0.047(3) 0.008(4)
O3 0.121(4) 0.124(4) 0.073(3) 0.051(3) 0.034(3) 0.048(4)
O4 0.073(3) 0.142(5) 0.102(4) 0.071(3) 0.034(3) 0.042(3)
O5 0.060(2) 0.111(3) 0.085(3) 0.051(3) 0.027(2) 0.032(2)
O6 0.093(3) 0.066(2) 0.083(3) 0.008(2) 0.022(2) 0.017(2)
O7 0.055(3) 0.125(5) 0.185(8) 0.003(5) 0.013(3) 0.028(3)
O8 0.078(3) 0.080(2) 0.074(3) 0.028(2) 0.034(2) 0.028(2)
O9 0.086(3) 0.0623(19) 0.0450(18) 0.0181(15) 0.0230(17) 0.0274(18)
O10 0.068(2) 0.0547(18) 0.068(2) 0.0303(16) 0.0203(17) 0.0169(16)
N1 0.053(2) 0.073(2) 0.0350(18) 0.0264(16) 0.0168(15) 0.0234(18)
N2 0.048(2) 0.087(3) 0.058(2) 0.025(2) 0.0159(18) 0.022(2)
N3 0.053(2) 0.080(3) 0.039(2) 0.0239(18) 0.0120(16) 0.0283(19)
N4 0.0403(18) 0.061(2) 0.054(2) 0.0273(18) 0.0175(16) 0.0122(16)
N5 0.0420(18) 0.054(2) 0.065(2) 0.0268(18) 0.0169(17) 0.0166(16)
N6 0.049(2) 0.052(2) 0.066(3) 0.0215(18) 0.0204(18) 0.0141(17)
N7 0.055(2) 0.0478(18) 0.0451(19) 0.0257(15) 0.0184(16) 0.0198(16)
C1 0.054(3) 0.075(3) 0.049(3) 0.034(2) 0.012(2) 0.025(2)
C2 0.083(4) 0.125(6) 0.073(4) 0.069(4) 0.024(3) 0.047(4)
C3 0.124(6) 0.117(5) 0.065(4) 0.056(4) 0.049(4) 0.048(5)
C4 0.083(4) 0.091(4) 0.064(3) 0.034(3) 0.040(3) 0.016(3)
C5 0.049(2) 0.080(3) 0.037(2) 0.026(2) 0.0143(18) 0.011(2)
C6 0.050(2) 0.071(3) 0.057(3) 0.023(2) 0.023(2) 0.019(2)
C7 0.056(3) 0.090(4) 0.039(2) 0.019(2) 0.012(2) 0.033(3)
C8 0.039(2) 0.070(3) 0.046(2) 0.026(2) 0.0144(18) 0.029(2)
C9 0.041(2) 0.059(2) 0.065(3) 0.035(2) 0.019(2) 0.0214(19)
C10 0.043(2) 0.063(3) 0.043(2) 0.0261(19) 0.0149(17) 0.0239(19)
C11 0.052(2) 0.044(2) 0.047(2) 0.0173(17) 0.0084(18) 0.0132(17)
C12 0.054(2) 0.059(2) 0.044(2) 0.0219(19) 0.0165(19) 0.019(2)
C13 0.051(2) 0.054(2) 0.052(2) 0.0232(19) 0.0198(19) 0.0174(19)
C14 0.092(4) 0.072(3) 0.037(2) 0.022(2) 0.008(2) 0.004(3)
C15 0.133(7) 0.079(4) 0.048(3) 0.021(3) 0.006(3) -0.026(4)
C16 0.089(5) 0.058(3) 0.191(11) 0.038(5) 0.018(6) 0.027(4)
C17 0.247(14) 0.075(4) 0.090(6) 0.033(4) 0.088(7) 0.040(6)
C18 0.184(12) 0.098(6) 0.156(10) 0.056(7) 0.094(9) 0.029(7)
C19 0.117(7) 0.130(7) 0.128(8) 0.080(6) 0.052(6) 0.038(6)
C20 0.076(5) 0.211(11) 0.082(5) 0.068(6) 0.034(4) 0.069(6)
C21 0.061(3) 0.115(5) 0.074(4) 0.048(4) 0.017(3) 0.025(3)
C22 0.039(2) 0.079(3) 0.072(3) 0.028(3) 0.016(2) 0.023(2)
C23 0.049(3) 0.088(4) 0.062(3) 0.018(3) 0.021(2) 0.020(3)
C24 0.050(3) 0.070(3) 0.066(3) 0.020(2) 0.019(2) 0.010(2)
C25 0.047(2) 0.071(3) 0.069(3) 0.025(3) 0.025(2) 0.016(2)
C26 0.041(2) 0.088(4) 0.056(3) 0.024(3) 0.016(2) 0.018(2)
C27 0.043(2) 0.061(3) 0.077(3) 0.023(2) 0.019(2) 0.019(2)
C28 0.044(2) 0.083(4) 0.064(3) 0.010(3) 0.014(2) 0.011(2)
C29 0.059(3) 0.086(3) 0.044(3) 0.024(2) 0.013(2) 0.025(3)
C30 0.062(3) 0.083(4) 0.132(6) 0.044(4) 0.047(4) 0.026(3)
C31 0.067(4) 0.103(6) 0.144(8) 0.035(5) 0.024(5) 0.022(4)
C32 0.116(6) 0.153(7) 0.091(5) 0.065(5) 0.057(4) 0.061(5)
C33 0.130(7) 0.159(7) 0.106(6) 0.011(6) 0.074(5) 0.037(6)
C34 0.108(5) 0.062(3) 0.070(4) 0.007(3) 0.011(3) 0.050(3)
C35 0.102(5) 0.068(3) 0.051(3) 0.006(2) 0.032(3) 0.030(3)
C36 0.066(3) 0.067(3) 0.067(3) 0.035(3) 0.013(3) 0.014(2)
C37 0.056(3) 0.059(3) 0.063(3) 0.014(2) 0.009(2) 0.013(2)
C38 0.046(2) 0.057(2) 0.047(2) 0.0190(19) 0.0182(19) 0.0170(19)
C39 0.049(2) 0.053(2) 0.038(2) 0.0135(17) 0.0173(18) 0.0177(18)
C40 0.0306(17) 0.055(2) 0.042(2) 0.0216(18) 0.0124(15) 0.0160(16)
C41 0.041(2) 0.080(3) 0.044(2) 0.026(2) 0.0175(18) 0.020(2)
C42 0.061(3) 0.057(2) 0.049(2) 0.023(2) 0.028(2) 0.018(2)
C43 0.0357(19) 0.052(2) 0.051(2) 0.0199(19) 0.0138(17) 0.0147(16)
C44 0.051(2) 0.070(3) 0.039(2) 0.023(2) 0.0151(18) 0.013(2)
C45 0.054(3) 0.070(3) 0.063(3) 0.033(3) 0.019(2) 0.018(2)
C46 0.072(3) 0.050(2) 0.051(3) 0.021(2) 0.019(2) 0.024(2)
C47 0.064(3) 0.046(2) 0.045(2) 0.0146(18) 0.019(2) 0.017(2)
C48 0.055(3) 0.048(2) 0.079(3) 0.025(2) 0.027(2) 0.015(2)
C49 0.069(3) 0.0353(19) 0.077(3) 0.015(2) 0.028(3) 0.0108(19)
C50 0.067(3) 0.048(2) 0.063(3) 0.025(2) 0.030(2) 0.015(2)
C51 0.073(3) 0.054(2) 0.062(3) 0.026(2) 0.036(3) 0.022(2)
C52 0.065(3) 0.044(2) 0.077(3) 0.027(2) 0.033(3) 0.021(2)
C53 0.062(3) 0.056(2) 0.045(2) 0.0071(19) 0.016(2) 0.008(2)
C54 0.073(3) 0.045(2) 0.066(3) 0.018(2) 0.019(3) 0.020(2)
C55 0.064(3) 0.042(2) 0.093(4) 0.019(2) 0.043(3) 0.011(2)
C56 0.068(3) 0.050(2) 0.060(3) 0.023(2) 0.034(2) 0.025(2)
C57 0.056(3) 0.049(2) 0.051(2) 0.0188(19) 0.026(2) 0.0165(19)
C58 0.0373(19) 0.050(2) 0.042(2) 0.0189(17) 0.0129(16) 0.0173(16)
C59 0.049(2) 0.050(2) 0.052(3) 0.024(2) 0.0052(19) 0.0118(18)
C60 0.063(3) 0.050(2) 0.052(3) 0.012(2) 0.012(2) 0.004(2)
C61 0.0341(18) 0.056(2) 0.039(2) 0.0154(17) 0.0135(16) 0.0153(16)
C62 0.054(2) 0.057(2) 0.041(2) 0.0203(18) 0.0141(18) 0.0070(19)
C63 0.064(3) 0.052(2) 0.039(2) 0.0103(18) 0.0093(19) 0.019(2)
C64 0.045(2) 0.061(3) 0.041(2) 0.0180(19) 0.0057(18) 0.0092(19)
C65 0.049(2) 0.070(3) 0.031(2) 0.0148(19) 0.0084(17) 0.019(2)
C66 0.047(2) 0.047(2) 0.065(3) 0.025(2) 0.018(2) 0.0148(18)
C67 0.040(2) 0.047(2) 0.049(2) 0.0192(18) 0.0103(17) 0.0082(16)
C68 0.059(3) 0.043(2) 0.054(2) 0.0176(18) 0.017(2) 0.0159(18)
C69 0.050(2) 0.059(3) 0.055(3) 0.027(2) 0.007(2) 0.012(2)
C70 0.064(3) 0.055(2) 0.069(3) 0.036(2) 0.037(3) 0.025(2)
C71 0.060(3) 0.080(3) 0.063(3) 0.040(3) 0.027(2) 0.028(3)
C72 0.056(3) 0.073(3) 0.049(3) 0.026(2) 0.018(2) 0.021(2)
C73 0.053(3) 0.054(2) 0.067(3) 0.028(2) 0.018(2) 0.010(2)

loop_
_atom_type_symbol
_atom_type_description
_atom_type_scat_dispersion_real
_atom_type_scat_dispersion_imag
_atom_type_scat_source
C C 0.0181 0.0091 'International Tables Vol C Tables 4.2.6.8 and 6.1.1.4'
H H 0.0000 0.0000 'International Tables Vol C Tables 4.2.6.8 and 6.1.1.4'
F F 0.0727 0.0534 'International Tables Vol C Tables 4.2.6.8 and 6.1.1.4'
N N 0.0311 0.0180 'International Tables Vol C Tables 4.2.6.8 and 6.1.1.4'
O O 0.0492 0.0322 'International Tables Vol C Tables 4.2.6.8 and 6.1.1.4'
P P 0.2955 0.4335 'International Tables Vol C Tables 4.2.6.8 and 6.1.1.4'

loop_
_geom_angle_atom_site_label_1
_geom_angle_atom_site_label_2
_geom_angle_atom_site_label_3
_geom_angle
F6 P1 F5 170.7(8)
F6 P1 F3 92.7(9)
F5 P1 F3 92.4(8)
F6 P1 F1 88.8(7)
F5 P1 F1 85.9(4)
F3 P1 F1 177.6(5)
F6 P1 F2 97.1(7)
F5 P1 F2 90.4(5)
F3 P1 F2 92.6(4)
F1 P1 F2 89.1(4)
F6 P1 F4 89.5(6)
F5 P1 F4 82.9(4)
F3 P1 F4 88.2(3)
F1 P1 F4 90.0(3)
F2 P1 F4 173.4(5)
F7 P2 F8 98.3(6)
F7 P2 F11 94.4(3)
F8 P2 F11 93.5(3)
F7 P2 F10 89.3(5)
F8 P2 F10 171.3(5)
F11 P2 F10 90.0(3)
F7 P2 F9 175.5(5)
F8 P2 F9 84.9(5)
F11 P2 F9 88.4(3)
F10 P2 F9 87.3(5)
F7 P2 F12 86.9(3)
F8 P2 F12 88.4(3)
F11 P2 F12 177.5(3)
F10 P2 F12 87.8(3)
F9 P2 F12 90.2(3)
F17 P3 F18 92.6(10)
F17 P3 F14 171.8(7)
F18 P3 F14 95.6(11)
F17 P3 F13 86.4(6)
F18 P3 F13 87.6(7)
F14 P3 F13 93.5(5)
F17 P3 F16 99.0(7)
F18 P3 F16 91.4(7)
F14 P3 F16 81.3(5)
F13 P3 F16 174.6(5)
F17 P3 F15 92.5(6)
F18 P3 F15 173.5(11)
F14 P3 F15 79.3(7)
F13 P3 F15 88.7(5)
F16 P3 F15 91.8(5)
F22 P4 F20 85.2(6)
F22 P4 F24 88.6(10)
F20 P4 F24 101.9(9)
F22 P4 F21 90.9(6)
F20 P4 F21 84.1(8)
F24 P4 F21 173.9(10)
F22 P4 F19 170.7(6)
F20 P4 F19 91.5(5)
F24 P4 F19 83.6(10)
F21 P4 F19 97.4(6)
F22 P4 F23 97.6(5)
F20 P4 F23 177.2(5)
F24 P4 F23 77.7(7)
F21 P4 F23 96.4(6)
F19 P4 F23 85.7(3)
C12 O1 C14 118.1(4)
C16 O2 C15 113.2(7)
C17 O3 C18 116.2(8)
C20 O4 C19 110.7(7)
C22 O5 C21 119.6(6)
C30 O6 C24 118.8(6)
C32 O7 C31 116.5(7)
C33 O8 C34 115.2(7)
C35 O9 C36 114.2(4)
C10 O10 C37 119.4(4)
C5 N1 C1 118.7(4)
C29 N2 C28 119.6(5)
C6 N3 C7 117.5(4)
C38 N4 C42 120.8(4)
C38 N4 C73 119.3(4)
C42 N4 C73 119.9(4)
C46 N5 C45 122.2(4)
C46 N5 C48 118.4(4)
C45 N5 C48 119.3(5)
C60 N6 C56 120.5(4)
C60 N6 C55 119.6(5)
C56 N6 C55 119.8(5)
C63 N7 C64 122.1(4)
C63 N7 C66 118.3(4)
C64 N7 C66 119.3(4)
N1 C1 C2 121.9(5)
N1 C1 C29 118.0(4)
C2 C1 C29 119.9(5)
C3 C2 C1 119.3(5)
C3 C2 H2 120.4
C1 C2 H2 120.4
C2 C3 C4 119.7(5)
C2 C3 H3 120.1
C4 C3 H3 120.1
C3 C4 C5 118.7(6)
C3 C4 H4 120.7
C5 C4 H4 120.7
N1 C5 C4 121.6(5)
N1 C5 C6 116.2(4)
C4 C5 C6 122.1(5)
N3 C6 C5 121.0(4)
N3 C6 H6 119.5
C5 C6 H6 119.5
N3 C7 C8 111.0(4)
N3 C7 H7A 109.4
C8 C7 H7A 109.4
N3 C7 H7B 109.4
C8 C7 H7B 109.4
H7A C7 H7B 108.0
C9 C8 C13 119.1(4)
C9 C8 C7 121.5(5)
C13 C8 C7 119.3(5)
C8 C9 C10 120.3(4)
C8 C9 H9 119.9
C10 C9 H9 119.9
C9 C10 O10 114.6(4)
C9 C10 C11 121.7(4)
O10 C10 C11 123.7(4)
C12 C11 C10 116.5(4)
C12 C11 H11 121.7
C10 C11 H11 121.7
C13 C12 O1 115.5(4)
C13 C12 C11 122.4(4)
O1 C12 C11 122.1(4)
C12 C13 C8 120.0(4)
C12 C13 H13 120.0
C8 C13 H13 120.0
O1 C14 C15 106.6(5)
O1 C14 H14A 110.4
C15 C14 H14A 110.4
O1 C14 H14B 110.4
C15 C14 H14B 110.4
H14A C14 H14B 108.6
O2 C15 C14 116.2(8)
O2 C15 H15A 108.2
C14 C15 H15A 108.2
O2 C15 H15B 108.2
C14 C15 H15B 108.2
H15A C15 H15B 107.4
O2 C16 C17 112.5(7)
O2 C16 H16A 109.1
C17 C16 H16A 109.1
O2 C16 H16B 109.1
C17 C16 H16B 109.1
H16A C16 H16B 107.8
O3 C17 C16 103.8(8)
O3 C17 H17A 111.0
C16 C17 H17A 111.0
O3 C17 H17B 111.0
C16 C17 H17B 111.0
H17A C17 H17B 109.0
C19 C18 O3 117.1(9)
C19 C18 H18A 108.0
O3 C18 H18A 108.0
C19 C18 H18B 108.0
O3 C18 H18B 108.0
H18A C18 H18B 107.3
C18 C19 O4 108.2(8)
C18 C19 H19A 110.1
O4 C19 H19A 110.1
C18 C19 H19B 110.1
O4 C19 H19B 110.1
H19A C19 H19B 108.4
O4 C20 C21 110.5(7)
O4 C20 H20A 109.5
C21 C20 H20A 109.5
O4 C20 H20B 109.5
C21 C20 H20B 109.5
H20A C20 H20B 108.1
O5 C21 C20 107.8(7)
O5 C21 H21A 110.1
C20 C21 H21A 110.1
O5 C21 H21B 110.1
C20 C21 H21B 110.1
H21A C21 H21B 108.5
O5 C22 C23 124.0(6)
O5 C22 C27 119.2(6)
C23 C22 C27 116.9(5)
C24 C23 C22 120.3(5)
C24 C23 H23 119.8
C22 C23 H23 119.8
C23 C24 O6 115.9(5)
C23 C24 C25 120.2(5)
O6 C24 C25 123.9(5)
C26 C25 C24 119.1(5)
C26 C25 H25 120.5
C24 C25 H25 120.5
C27 C26 C25 121.2(5)
C27 C26 C28 122.4(6)
C25 C26 C28 116.3(6)
C26 C27 C22 122.2(5)
C26 C27 H27 118.9
C22 C27 H27 118.9
N2 C28 C26 109.9(4)
N2 C28 H28A 109.7
C26 C28 H28A 109.7
N2 C28 H28B 109.7
C26 C28 H28B 109.7
H28A C28 H28B 108.2
N2 C29 C1 120.5(5)
N2 C29 H29 119.8
C1 C29 H29 119.8
O6 C30 C31 106.4(8)
O6 C30 H30A 110.4
C31 C30 H30A 110.4
O6 C30 H30B 110.4
C31 C30 H30B 110.4
H30A C30 H30B 108.6
C30 C31 O7 112.0(7)
C30 C31 H31A 109.2
O7 C31 H31A 109.2
C30 C31 H31B 109.2
O7 C31 H31B 109.2
H31A C31 H31B 107.9
O7 C32 C33 116.5(8)
O7 C32 H32A 108.2
C33 C32 H32A 108.2
O7 C32 H32B 108.2
C33 C32 H32B 108.2
H32A C32 H32B 107.3
C32 C33 O8 113.7(10)
C32 C33 H33A 108.8
O8 C33 H33A 108.8
C32 C33 H33B 108.8
O8 C33 H33B 108.8
H33A C33 H33B 107.7
O8 C34 C35 111.0(6)
O8 C34 H34A 109.4
C35 C34 H34A 109.4
O8 C34 H34B 109.4
C35 C34 H34B 109.4
H34A C34 H34B 108.0
O9 C35 C34 108.4(5)
O9 C35 H35 125.8
C34 C35 H35 125.8
O9 C36 C37 107.4(5)
O9 C36 H36A 110.2
C37 C36 H36A 110.2
O9 C36 H36B 110.2
C37 C36 H36B 110.2
H36A C36 H36B 108.5
O10 C37 C36 113.1(5)
O10 C37 H37A 109.0
C36 C37 H37A 109.0
O10 C37 H37B 109.0
C36 C37 H37B 109.0
H37A C37 H37B 107.8
N4 C38 C39 120.5(4)
N4 C38 H38 119.8
C39 C38 H38 119.8
C38 C39 C40 121.5(4)
C38 C39 H39 119.3
C40 C39 H39 119.3
C39 C40 C41 115.8(4)
C39 C40 C43 121.5(4)
C41 C40 C43 122.6(4)
C42 C41 C40 120.9(4)
C42 C41 H41 119.5
C40 C41 H41 119.5
N4 C42 C41 120.1(4)
N4 C42 H42 120.0
C41 C42 H42 120.0
C44 C43 C40 122.8(4)
C44 C43 C47 117.0(4)
C40 C43 C47 120.0(4)
C45 C44 C43 119.2(5)
C45 C44 H44 120.4
C43 C44 H44 120.4
N5 C45 C44 121.8(5)
N5 C45 H45 119.1
C44 C45 H45 119.1
N5 C46 C47 119.9(5)
N5 C46 H46 120.1
C47 C46 H46 120.1
C46 C47 C43 119.8(4)
C46 C47 H47 120.1
C43 C47 H47 120.1
N5 C48 C49 109.1(4)
N5 C48 H48A 109.9
C49 C48 H48A 109.9
N5 C48 H48B 109.9
C49 C48 H48B 109.9
H48A C48 H48B 108.3
C50 C49 C54 116.9(5)
C50 C49 C48 122.6(5)
C54 C49 C48 120.2(5)
C49 C50 C51 122.5(5)
C49 C50 H50 118.8
C51 C50 H50 118.8
C52 C51 C50 120.2(5)
C52 C51 H51 119.9
C50 C51 H51 119.9
C51 C52 C53 119.2(5)
C51 C52 C55 121.1(5)
C53 C52 C55 119.5(5)
C54 C53 C52 118.9(5)
C54 C53 H53 120.5
C52 C53 H53 120.5
C53 C54 C49 122.2(5)
C53 C54 H54 118.9
C49 C54 H54 118.9
N6 C55 C52 108.1(4)
N6 C55 H55A 110.1
C52 C55 H55A 110.1
N6 C55 H55B 110.1
C52 C55 H55B 110.1
H55A C55 H55B 108.4
N6 C56 C57 120.0(5)
N6 C56 H56 120.0
C57 C56 H56 120.0
C56 C57 C58 120.5(4)
C56 C57 H57 119.7
C58 C57 H57 119.7
C57 C58 C59 117.5(4)
C57 C58 C61 121.4(4)
C59 C58 C61 121.0(4)
C60 C59 C58 119.1(5)
C60 C59 H59 120.5
C58 C59 H59 120.5
N6 C60 C59 122.3(5)
N6 C60 H60 118.9
C59 C60 H60 118.9
C65 C61 C62 117.7(4)
C65 C61 C58 120.0(4)
C62 C61 C58 122.2(4)
C63 C62 C61 121.3(4)
C63 C62 H62 119.3
C61 C62 H62 119.3
N7 C63 C62 118.3(4)
N7 C63 H63 120.9
C62 C63 H63 120.9
C65 C64 N7 119.8(4)
C65 C64 H64 120.1
N7 C64 H64 120.1
C64 C65 C61 120.6(4)
C64 C65 H65 119.7
C61 C65 H65 119.7
N7 C66 C67 108.9(3)
N7 C66 H66A 109.9
C67 C66 H66A 109.9
N7 C66 H66B 109.9
C67 C66 H66B 109.9
H66A C66 H66B 108.3
C72 C67 C68 118.7(4)
C72 C67 C66 121.6(4)
C68 C67 C66 119.6(4)
C69 C68 C67 118.6(4)
C69 C68 H68 120.7
C67 C68 H68 120.7
C70 C69 C68 121.3(5)
C70 C69 H69 119.4
C68 C69 H69 119.4
C71 C70 C69 120.1(5)
C71 C70 C73 120.3(5)
C69 C70 C73 119.5(5)
C70 C71 C72 120.9(5)
C70 C71 H71 119.6
C72 C71 H71 119.6
C71 C72 C67 120.2(5)
C71 C72 H72 119.9
C67 C72 H72 119.9
N4 C73 C70 106.6(4)
N4 C73 H73A 110.4
C70 C73 H73A 110.4
N4 C73 H73B 110.4
C70 C73 H73B 110.4
H73A C73 H73B 108.6

loop_
_geom_bond_atom_site_label_1
_geom_bond_atom_site_label_2
_geom_bond_distance
P1 F6 1.533(9)
P1 F5 1.540(7)
P1 F3 1.546(7)
P1 F1 1.556(6)
P1 F2 1.556(5)
P1 F4 1.614(5)
P2 F7 1.511(6)
P2 F8 1.540(6)
P2 F11 1.562(4)
P2 F10 1.564(5)
P2 F9 1.593(5)
P2 F12 1.629(5)
P3 F17 1.487(7)
P3 F18 1.522(10)
P3 F14 1.549(7)
P3 F13 1.554(7)
P3 F16 1.559(7)
P3 F15 1.575(7)
P4 F22 1.505(7)
P4 F20 1.521(7)
P4 F24 1.528(11)
P4 F21 1.534(8)
P4 F19 1.541(6)
P4 F23 1.587(5)
O1 C12 1.372(6)
O1 C14 1.455(6)
O2 C16 1.295(12)
O2 C15 1.382(11)
O3 C17 1.461(12)
O3 C18 1.474(15)
O4 C20 1.301(10)
O4 C19 1.465(10)
O5 C22 1.330(8)
O5 C21 1.419(9)
O6 C30 1.364(9)
O6 C24 1.388(7)
O7 C32 1.278(12)
O7 C31 1.475(11)
O8 C33 1.425(11)
O8 C34 1.436(9)
O9 C35 1.418(6)
O9 C36 1.438(6)
O10 C10 1.382(6)
O10 C37 1.446(7)
N1 C5 1.345(6)
N1 C1 1.362(6)
N2 C29 1.300(8)
N2 C28 1.447(7)
N3 C6 1.266(7)
N3 C7 1.470(6)
N4 C38 1.346(6)
N4 C42 1.357(6)
N4 C73 1.502(6)
N5 C46 1.327(7)
N5 C45 1.330(7)
N5 C48 1.489(6)
N6 C60 1.336(7)
N6 C56 1.351(7)
N6 C55 1.486(6)
N7 C63 1.356(6)
N7 C64 1.365(6)
N7 C66 1.497(6)
C1 C2 1.408(8)
C1 C29 1.417(8)
C2 C3 1.376(11)
C2 H2 0.9500
C3 C4 1.381(10)
C3 H3 0.9500
C4 C5 1.433(7)
C4 H4 0.9500
C5 C6 1.464(7)
C6 H6 0.9500
C7 C8 1.512(7)
C7 H7A 0.9900
C7 H7B 0.9900
C8 C9 1.376(7)
C8 C13 1.403(6)
C9 C10 1.380(7)
C9 H9 0.9500
C10 C11 1.402(6)
C11 C12 1.399(6)
C11 H11 0.9500
C12 C13 1.359(7)
C13 H13 0.9500
C14 C15 1.491(9)
C14 H14A 0.9900
C14 H14B 0.9900
C15 H15A 0.9900
C15 H15B 0.9900
C16 C17 1.575(16)
C16 H16A 0.9900
C16 H16B 0.9900
C17 H17A 0.9900
C17 H17B 0.9900
C18 C19 1.401(16)
C18 H18A 0.9900
C18 H18B 0.9900
C19 H19A 0.9900
C19 H19B 0.9900
C20 C21 1.539(13)
C20 H20A 0.9900
C20 H20B 0.9900
C21 H21A 0.9900
C21 H21B 0.9900
C22 C23 1.398(9)
C22 C27 1.444(9)
C23 C24 1.375(9)
C23 H23 0.9500
C24 C25 1.426(8)
C25 C26 1.369(9)
C25 H25 0.9500
C26 C27 1.321(8)
C26 C28 1.474(8)
C27 H27 0.9500
C28 H28A 0.9900
C28 H28B 0.9900
C29 H29 0.9500
C30 C31 1.452(13)
C30 H30A 0.9900
C30 H30B 0.9900
C31 H31A 0.9900
C31 H31B 0.9900
C32 C33 1.369(15)
C32 H32A 0.9900
C32 H32B 0.9900
C33 H33A 0.9900
C33 H33B 0.9900
C34 C35 1.498(9)
C34 H34A 0.9900
C34 H34B 0.9900
C35 H35 0.9500
C36 C37 1.474(9)
C36 H36A 0.9900
C36 H36B 0.9900
C37 H37A 0.9900
C37 H37B 0.9900
C38 C39 1.369(7)
C38 H38 0.9500
C39 C40 1.404(6)
C39 H39 0.9500
C40 C41 1.421(6)
C40 C43 1.430(6)
C41 C42 1.373(7)
C41 H41 0.9500
C42 H42 0.9500
C43 C44 1.405(6)
C43 C47 1.433(7)
C44 C45 1.384(8)
C44 H44 0.9500
C45 H45 0.9500
C46 C47 1.398(7)
C46 H46 0.9500
C47 H47 0.9500
C48 C49 1.511(7)
C48 H48A 0.9900
C48 H48B 0.9900
C49 C50 1.357(8)
C49 C54 1.415(8)
C50 C51 1.393(7)
C50 H50 0.9500
C51 C52 1.365(8)
C51 H51 0.9500
C52 C53 1.422(7)
C52 C55 1.513(7)
C53 C54 1.365(8)
C53 H53 0.9500
C54 H54 0.9500
C55 H55A 0.9900
C55 H55B 0.9900
C56 C57 1.389(7)
C56 H56 0.9500
C57 C58 1.398(6)
C57 H57 0.9500
C58 C59 1.408(7)
C58 C61 1.479(6)
C59 C60 1.374(7)
C59 H59 0.9500
C60 H60 0.9500
C61 C65 1.387(6)
C61 C62 1.398(6)
C62 C63 1.371(7)
C62 H62 0.9500
C63 H63 0.9500
C64 C65 1.357(7)
C64 H64 0.9500
C65 H65 0.9500
C66 C67 1.506(6)
C66 H66A 0.9900
C66 H66B 0.9900
C67 C72 1.397(7)
C67 C68 1.424(7)
C68 C69 1.393(7)
C68 H68 0.9500
C69 C70 1.369(7)
C69 H69 0.9500
C70 C71 1.365(8)
C70 C73 1.537(7)
C71 C72 1.382(7)
C71 H71 0.9500
C72 H72 0.9500
C73 H73A 0.9900
C73 H73B 0.9900

loop_
_platon_squeeze_void_nr
_platon_squeeze_void_average_x
_platon_squeeze_void_average_y
_platon_squeeze_void_average_z
_platon_squeeze_void_volume
_platon_squeeze_void_count_electrons
_platon_squeeze_void_content
1 0.100 0.898 0.899 896 262 ' '
